data_1564786
loop_
_publ_author_name
'Qiu, Shaotong'
'Gao, Xiang'
'Zhu, Shifa'

_publ_section_title
;
 Dirhodium(II)-Catalysed Cycloisomerization of Azaenyne: Rapid Assembly of
 Centrally and Axially Chiral Isoindazoles Frameworks
;
_journal_name_full 'Chemical Science'
_journal_paper_doi 10.1039/D1SC04961E
_journal_year 2021
_chemical_absolute_configuration ad
_chemical_formula_moiety 'C28 H18 Br N3 O'
_chemical_formula_sum 'C28 H18 Br N3 O'
_chemical_formula_weight 492.36
_space_group_crystal_system monoclinic
_space_group_IT_number 5
_space_group_name_Hall 'I 2y'
_space_group_name_H-M_alt 'I 1 2 1'
_atom_sites_solution_hydrogens geom
_atom_sites_solution_primary dual
_audit_creation_date 2020-08-06
_audit_creation_method
;
Olex2 1.3
(compiled 2020.07.31 svn.rc2a77460 for OlexSys, GUI svn.r6145)
;
_audit_update_record
;
2021-08-27 deposited with the CCDC.	2021-09-29 downloaded from the CCDC.
;
_cell_angle_alpha 90
_cell_angle_beta 99.590(6)
_cell_angle_gamma 90
_cell_formula_units_Z 8
_cell_length_a 20.2119(12)
_cell_length_b 7.9865(4)
_cell_length_c 28.5833(19)
_cell_measurement_reflns_used 9690
_cell_measurement_temperature 99.98(10)
_cell_measurement_theta_max 73.3830
_cell_measurement_theta_min 2.4450
_cell_volume 4549.5(5)
_computing_cell_refinement 'CrysAlisPro 1.171.38.43f (Rigaku OD, 2015)'
_computing_data_collection 'CrysAlisPro 1.171.38.43f (Rigaku OD, 2015)'
_computing_data_reduction 'CrysAlisPro 1.171.38.43f (Rigaku OD, 2015)'
_computing_molecular_graphics 'Olex2 1.3 (Dolomanov et al., 2009)'
_computing_publication_material 'Olex2 1.3 (Dolomanov et al., 2009)'
_computing_structure_refinement 'SHELXL 2018/3 (Sheldrick, 2015)'
_computing_structure_solution 'SHELXT  (Sheldrick, 2015)'
_diffrn_ambient_environment N~2~
_diffrn_ambient_temperature 99.98(10)
_diffrn_detector 'CCD plate'
_diffrn_detector_area_resol_mean 5.2684
_diffrn_detector_type AtlasS2
_diffrn_measured_fraction_theta_full 0.999
_diffrn_measured_fraction_theta_max 0.975
_diffrn_measurement_details
;
List of Runs (angles in degrees, time in seconds):

  # Type    Start    End  Width  t~exp~   \w     \q     \k     \f   Frames
#--------------------------------------------------------------------------
  1  \w    -62.00 -35.00   1.00    1.00    --  -41.11  57.00  60.00   27
  2  \w   -111.00 -17.00   1.00    1.00    --  -41.11 -57.00  30.00   94
  3  \w   -102.00 -15.00   1.00    1.00    --  -41.11 -57.00 120.00   87
  4  \w     57.00  86.00   1.00    1.00    --   41.11-125.00-180.00   29
  5  \w     67.00 121.00   1.00    1.30    --  106.95-125.00-150.00   54
  6  \w     44.00 125.00   1.00    1.30    --  106.95 -77.00  30.00   81
  7  \w     82.00 177.00   1.00    1.30    --  106.95  30.00 -90.00   95
  8  \w     79.00 172.00   1.00    1.30    --  106.95  30.00-180.00   93
  9  \w     35.00 113.00   1.00    1.30    --  106.95-125.00  60.00   78
 10  \w     -9.00  16.00   1.00    1.00    --   34.00 102.00 101.79   25
 11  \w     -6.00  19.00   1.00    1.00    --   34.00  97.00-133.84   25
 12  \w   -116.00 -17.00   1.00    1.00    --  -41.23 -38.00-150.00   99
 13  \w    -61.00  33.00   1.00    1.00    --  -41.23  38.00-180.00   94
 14  \w     24.00  90.00   1.00    1.00    --   41.23-125.00 -60.00   66
 15  \w     24.00  66.00   1.00    1.00    --   41.23-125.00  60.00   42
 16  \w     16.00  41.00   1.00    1.00    --   50.00  82.00 -26.47   25
 17  \w     20.00  45.00   1.00    2.00    --   54.00  81.00 117.36   25
 18  \w     20.00  45.00   1.00    2.00    --   54.00  81.00 165.56   25
 19  \w     21.00  46.00   1.00    2.00    --   54.00  78.00  67.35   25
 20  \w     20.00  45.00   1.00    2.00    --   54.00  81.00 -66.58   25
 21  \w     25.00  50.00   1.00    2.00    --   58.00  77.00-159.05   25
 22  \w     90.00 116.00   1.00    2.00    --   58.00  77.00-159.05   26
 23  \w     30.00  56.00   1.00    2.00    --   62.00  76.00  14.49   26
 24  \w     81.00 113.00   1.00    2.00    --   62.00  76.00  14.49   32
;
_diffrn_measurement_device 'four-circle diffractometer'
_diffrn_measurement_device_type 'SuperNova, Dual, Cu at zero, AtlasS2'
_diffrn_measurement_method '\w scans'
_diffrn_orient_matrix_type 'CrysAlisPro convention (1999,Acta A55,543-557)'
_diffrn_orient_matrix_UB_11 0.0222141000
_diffrn_orient_matrix_UB_12 -0.0552057000
_diffrn_orient_matrix_UB_13 -0.0466961000
_diffrn_orient_matrix_UB_21 0.0737976000
_diffrn_orient_matrix_UB_22 0.0306374000
_diffrn_orient_matrix_UB_23 0.0222216000
_diffrn_orient_matrix_UB_31 0.0056720000
_diffrn_orient_matrix_UB_32 -0.1822485000
_diffrn_orient_matrix_UB_33 0.0177836000
_diffrn_radiation_monochromator mirror
_diffrn_radiation_probe x-ray
_diffrn_radiation_type 'Cu K\a'
_diffrn_radiation_wavelength 1.54184
_diffrn_reflns_av_R_equivalents 0.0537
_diffrn_reflns_av_unetI/netI 0.0534
_diffrn_reflns_Laue_measured_fraction_full 0.999
_diffrn_reflns_Laue_measured_fraction_max 0.975
_diffrn_reflns_limit_h_max 24
_diffrn_reflns_limit_h_min -19
_diffrn_reflns_limit_k_max 8
_diffrn_reflns_limit_k_min -9
_diffrn_reflns_limit_l_max 33
_diffrn_reflns_limit_l_min -35
_diffrn_reflns_number 14962
_diffrn_reflns_point_group_measured_fraction_full 0.815
_diffrn_reflns_point_group_measured_fraction_max 0.775
_diffrn_reflns_theta_full 67.684
_diffrn_reflns_theta_max 73.598
_diffrn_reflns_theta_min 2.493
_diffrn_source 'micro-focus sealed X-ray tube'
_diffrn_source_type 'SuperNova (Cu) X-ray Source'
_exptl_absorpt_coefficient_mu 2.664
_exptl_absorpt_correction_T_max 1.00000
_exptl_absorpt_correction_T_min 0.42774
_exptl_absorpt_correction_type multi-scan
_exptl_absorpt_process_details
;
CrysAlisPro 1.171.38.43f (Rigaku Oxford Diffraction, 2015)
Empirical absorption correction using spherical harmonics,
 implemented in SCALE3 ABSPACK scaling algorithm.
;
_exptl_crystal_colour yellow
_exptl_crystal_colour_primary yellow
_exptl_crystal_density_diffrn 1.438
_exptl_crystal_description block
_exptl_crystal_F_000 2000
_exptl_crystal_size_max 0.13
_exptl_crystal_size_mid 0.11
_exptl_crystal_size_min 0.1
_refine_diff_density_max 1.193
_refine_diff_density_min -0.802
_refine_diff_density_rms 0.095
_refine_ls_abs_structure_details
;
 Flack x determined using 2133 quotients [(I+)-(I-)]/[(I+)+(I-)]
 (Parsons, Flack and Wagner, Acta Cryst. B69 (2013) 249-259).
;
_refine_ls_abs_structure_Flack 0.005(11)
_refine_ls_extinction_method none
_refine_ls_goodness_of_fit_ref 1.056
_refine_ls_hydrogen_treatment constr
_refine_ls_matrix_type full
_refine_ls_number_parameters 595
_refine_ls_number_reflns 7084
_refine_ls_number_restraints 1
_refine_ls_restrained_S_all 1.056
_refine_ls_R_factor_all 0.0456
_refine_ls_R_factor_gt 0.0447
_refine_ls_shift/su_max 0.001
_refine_ls_shift/su_mean 0.000
_refine_ls_structure_factor_coef Fsqd
_refine_ls_weighting_details 'w=1/[\s^2^(Fo^2^)+(0.0745P)^2^] where P=(Fo^2^+2Fc^2^)/3'
_refine_ls_weighting_scheme calc
_refine_ls_wR_factor_gt 0.1145
_refine_ls_wR_factor_ref 0.1160
_reflns_Friedel_coverage 0.479
_reflns_Friedel_fraction_full 0.600
_reflns_Friedel_fraction_max 0.544
_reflns_number_gt 6865
_reflns_number_total 7084
_reflns_threshold_expression 'I > 2\s(I)'
_cod_data_source_file d1sc04961e2.cif
_cod_data_source_block 9st-147
_cod_database_code 1564786
_shelx_shelxl_version_number 2018/3
_shelx_space_group_comment
;
The symmetry employed for this shelxl refinement is uniquely defined
by the following loop, which should always be used as a source of
symmetry information in preference to the above space-group names.
They are only intended as comments.
;
_shelx_estimated_absorpt_t_max 0.776
_shelx_estimated_absorpt_t_min 0.723
_reflns_odcompleteness_completeness 99.92
_reflns_odcompleteness_iscentric 1
_reflns_odcompleteness_theta 66.97
_olex2_refinement_description
;
1. Fixed Uiso
 At 1.2 times of:
  All C(H) groups
2.a Ternary CH refined with riding coordinates:
 C8(H8), C15(H15), C35(H35), C36(H36)
2.b Aromatic/amide H refined with riding coordinates:
 C2(H2), C3(H3), C4(H4), C5(H5), C11(H11), C12(H12), C13(H13), C14(H14),
 C17(H17), C18(H18), C20(H20), C21(H21), C24(H24), C25(H25), C27(H27), C28(H28),
  C30(H30), C31(H31), C32(H32), C33(H33), C38(H38), C39(H39), C41(H41),
 C42(H42), C47(H47), C48(H48), C49(H49), C50(H50), C52(H52), C53(H53), C55(H55),
  C56(H56)
;
_olex2_submission_special_instructions 'No special instructions were received'
_oxdiff_exptl_absorpt_empirical_details
;
Empirical correction (ABSPACK) includes:
- Absorption correction using spherical harmonics
- Frame scaling
;
_oxdiff_exptl_absorpt_empirical_full_max 1.613
_oxdiff_exptl_absorpt_empirical_full_min 0.642

loop_
_space_group_symop_operation_xyz
'x, y, z'
'-x, y, -z'
'x+1/2, y+1/2, z+1/2'
'-x+1/2, y+1/2, -z+1/2'

loop_
_atom_site_label
_atom_site_type_symbol
_atom_site_fract_x
_atom_site_fract_y
_atom_site_fract_z
_atom_site_U_iso_or_equiv
_atom_site_adp_type
_atom_site_occupancy
_atom_site_site_symmetry_order
_atom_site_calc_flag
_atom_site_refinement_flags_posn
_atom_site_refinement_flags_adp
_atom_site_refinement_flags_occupancy
_atom_site_disorder_assembly
_atom_site_disorder_group
Br1 Br -0.11888(3) 1.07404(7) 0.67509(2) 0.03892(17) Uani 1 1 d . . . . .
O1 O 0.17829(17) 0.4065(4) 0.55051(12) 0.0290(8) Uani 1 1 d . . . . .
N1 N 0.0753(2) 0.4936(5) 0.68179(14) 0.0227(9) Uani 1 1 d . . . . .
N2 N 0.0805(2) 0.3983(6) 0.72150(15) 0.0286(9) Uani 1 1 d . . . . .
N3 N -0.0548(2) -0.3166(6) 0.54774(16) 0.0315(10) Uani 1 1 d . . . . .
C1 C 0.1605(2) 0.3270(6) 0.67660(16) 0.0209(9) Uani 1 1 d . . . . .
C2 C 0.2171(2) 0.2347(6) 0.66832(17) 0.0240(10) Uani 1 1 d . . . . .
H2 H 0.236178 0.253410 0.641335 0.029 Uiso 1 1 calc R U . . .
C3 C 0.2431(3) 0.1171(6) 0.70109(18) 0.0283(11) Uani 1 1 d . . . . .
H3 H 0.280460 0.055810 0.696119 0.034 Uiso 1 1 calc R U . . .
C4 C 0.2147(3) 0.0859(7) 0.74251(19) 0.0327(12) Uani 1 1 d . . . . .
H4 H 0.233991 0.005379 0.764068 0.039 Uiso 1 1 calc R U . . .
C5 C 0.1592(3) 0.1724(7) 0.75137(19) 0.0329(12) Uani 1 1 d . . . . .
H5 H 0.139941 0.149730 0.778060 0.040 Uiso 1 1 calc R U . . .
C6 C 0.1327(2) 0.2962(6) 0.71858(16) 0.0238(10) Uani 1 1 d . . . . .
C7 C 0.1222(2) 0.4571(6) 0.65350(15) 0.0190(9) Uani 1 1 d . . . . .
C8 C 0.1219(2) 0.5475(6) 0.60722(15) 0.0198(9) Uani 1 1 d . . . . .
H8 H 0.087094 0.634233 0.603607 0.024 Uiso 1 1 calc R U . . .
C9 C 0.1887(2) 0.6271(6) 0.60299(15) 0.0205(9) Uani 1 1 d . . . . .
C10 C 0.2173(2) 0.5398(6) 0.56989(17) 0.0223(10) Uani 1 1 d . . . . .
C11 C 0.2799(2) 0.5779(8) 0.55878(18) 0.0310(11) Uani 1 1 d . . . . .
H11 H 0.298924 0.515294 0.537023 0.037 Uiso 1 1 calc R U . . .
C12 C 0.3122(3) 0.7144(7) 0.58195(18) 0.0303(12) Uani 1 1 d . . . . .
H12 H 0.354041 0.744790 0.575267 0.036 Uiso 1 1 calc R U . . .
C13 C 0.2845(3) 0.8077(7) 0.61481(19) 0.0311(12) Uani 1 1 d . . . . .
H13 H 0.307692 0.899254 0.629507 0.037 Uiso 1 1 calc R U . . .
C14 C 0.2217(2) 0.7641(7) 0.62591(18) 0.0273(11) Uani 1 1 d . . . . .
H14 H 0.202706 0.825343 0.647973 0.033 Uiso 1 1 calc R U . . .
C15 C 0.1117(2) 0.4342(7) 0.56201(16) 0.0239(10) Uani 1 1 d . . . . .
H15 H 0.086020 0.498785 0.536002 0.029 Uiso 1 1 calc R U . . .
C16 C 0.0771(2) 0.2682(6) 0.56414(16) 0.0223(10) Uani 1 1 d . . . . .
C17 C 0.0087(2) 0.2663(7) 0.56711(17) 0.0255(10) Uani 1 1 d . . . . .
H17 H -0.013584 0.366464 0.570264 0.031 Uiso 1 1 calc R U . . .
C18 C -0.0257(3) 0.1174(6) 0.56540(17) 0.0265(11) Uani 1 1 d . . . . .
H18 H -0.070919 0.116875 0.567980 0.032 Uiso 1 1 calc R U . . .
C19 C 0.0073(2) -0.0329(6) 0.55980(16) 0.0242(10) Uani 1 1 d . . . . .
C20 C 0.0761(2) -0.0319(7) 0.55750(16) 0.0245(10) Uani 1 1 d . . . . .
H20 H 0.098501 -0.131810 0.554208 0.029 Uiso 1 1 calc R U . . .
C21 C 0.1102(2) 0.1174(6) 0.56012(16) 0.0238(10) Uani 1 1 d . . . . .
H21 H 0.155957 0.117830 0.559195 0.029 Uiso 1 1 calc R U . . .
C22 C -0.0276(3) -0.1896(7) 0.55394(17) 0.0252(11) Uani 1 1 d . . . . .
C23 C 0.0293(2) 0.6303(6) 0.67739(16) 0.0238(10) Uani 1 1 d . . . . .
C24 C 0.0533(3) 0.7923(7) 0.68463(18) 0.0277(11) Uani 1 1 d . . . . .
H24 H 0.099307 0.811315 0.690265 0.033 Uiso 1 1 calc R U . . .
C25 C 0.0099(3) 0.9254(7) 0.68359(17) 0.0284(11) Uani 1 1 d . . . . .
H25 H 0.025776 1.034386 0.688229 0.034 Uiso 1 1 calc R U . . .
C26 C -0.0589(3) 0.8915(7) 0.67535(17) 0.0285(11) Uani 1 1 d . . . . .
C27 C -0.0838(2) 0.7317(8) 0.66762(17) 0.0310(12) Uani 1 1 d . . . . .
H27 H -0.129838 0.713242 0.661794 0.037 Uiso 1 1 calc R U . . .
C28 C -0.0399(2) 0.5991(7) 0.66857(16) 0.0262(11) Uani 1 1 d . . . . .
H28 H -0.056030 0.490474 0.663438 0.031 Uiso 1 1 calc R U . . .
Br2 Br 0.79409(3) -0.05616(7) 0.53344(2) 0.03622(17) Uani 1 1 d . . . . .
O2 O 0.46326(15) 0.5816(5) 0.60466(12) 0.0278(7) Uani 1 1 d . . . . .
N4 N 0.7381(2) 0.6386(5) 0.66357(15) 0.0283(9) Uani 1 1 d . . . . .
N5 N 0.69449(19) 0.5278(5) 0.63896(14) 0.0219(9) Uani 1 1 d . . . . .
N6 N 0.6049(2) 1.3204(6) 0.49747(17) 0.0334(10) Uani 1 1 d . . . . .
C29 C 0.5247(2) 0.3709(6) 0.64631(17) 0.0236(10) Uani 1 1 d . . . . .
C30 C 0.5318(3) 0.2383(7) 0.67798(18) 0.0309(11) Uani 1 1 d . . . . .
H30 H 0.572398 0.181556 0.684959 0.037 Uiso 1 1 calc R U . . .
C31 C 0.4781(3) 0.1912(8) 0.69906(19) 0.0357(13) Uani 1 1 d . . . . .
H31 H 0.482731 0.102595 0.720455 0.043 Uiso 1 1 calc R U . . .
C32 C 0.4174(3) 0.2749(7) 0.68865(18) 0.0314(12) Uani 1 1 d . . . . .
H32 H 0.381580 0.240586 0.702982 0.038 Uiso 1 1 calc R U . . .
C33 C 0.4089(2) 0.4090(7) 0.65723(18) 0.0288(11) Uani 1 1 d . . . . .
H33 H 0.368416 0.466672 0.650539 0.035 Uiso 1 1 calc R U . . .
C34 C 0.4635(2) 0.4525(7) 0.63640(17) 0.0251(10) Uani 1 1 d . . . . .
C35 C 0.5729(2) 0.4505(6) 0.61730(15) 0.0206(9) Uani 1 1 d . . . . .
H35 H 0.591546 0.363350 0.599181 0.025 Uiso 1 1 calc R U . . .
C36 C 0.5218(2) 0.5601(6) 0.58238(16) 0.0219(9) Uani 1 1 d . . . . .
H36 H 0.508149 0.494730 0.553367 0.026 Uiso 1 1 calc R U . . .
C37 C 0.5450(2) 0.7272(6) 0.56809(16) 0.0213(10) Uani 1 1 d . . . . .
C38 C 0.5908(2) 0.7360(7) 0.53610(17) 0.0256(11) Uani 1 1 d . . . . .
H38 H 0.608958 0.637749 0.526169 0.031 Uiso 1 1 calc R U . . .
C39 C 0.6092(3) 0.8866(6) 0.51938(17) 0.0270(11) Uani 1 1 d . . . . .
H39 H 0.639983 0.890729 0.498619 0.032 Uiso 1 1 calc R U . . .
C40 C 0.5812(2) 1.0344(6) 0.53373(16) 0.0242(10) Uani 1 1 d . . . . .
C41 C 0.5372(2) 1.0293(6) 0.56652(17) 0.0234(10) Uani 1 1 d . . . . .
H41 H 0.519553 1.127645 0.576817 0.028 Uiso 1 1 calc R U . . .
C42 C 0.5202(2) 0.8754(7) 0.58346(17) 0.0248(10) Uani 1 1 d . . . . .
H42 H 0.491392 0.871441 0.605673 0.030 Uiso 1 1 calc R U . . .
C43 C 0.5959(3) 1.1929(7) 0.51372(18) 0.0282(11) Uani 1 1 d . . . . .
C44 C 0.6289(2) 0.5462(6) 0.64582(15) 0.0208(9) Uani 1 1 d . . . . .
C45 C 0.6302(2) 0.6770(6) 0.67815(17) 0.0233(10) Uani 1 1 d . . . . .
C46 C 0.6987(3) 0.7300(6) 0.68786(17) 0.0273(11) Uani 1 1 d . . . . .
C47 C 0.7182(3) 0.8606(7) 0.7204(2) 0.0369(13) Uani 1 1 d . . . . .
H47 H 0.762541 0.896834 0.726818 0.044 Uiso 1 1 calc R U . . .
C48 C 0.6707(3) 0.9318(7) 0.74223(19) 0.0382(13) Uani 1 1 d . . . . .
H48 H 0.682865 1.017866 0.763858 0.046 Uiso 1 1 calc R U . . .
C49 C 0.6024(3) 0.8784(7) 0.73294(18) 0.0338(12) Uani 1 1 d . . . . .
H49 H 0.571432 0.929562 0.748976 0.041 Uiso 1 1 calc R U . . .
C50 C 0.5813(3) 0.7544(6) 0.70120(17) 0.0283(11) Uani 1 1 d . . . . .
H50 H 0.536562 0.721777 0.694884 0.034 Uiso 1 1 calc R U . . .
C51 C 0.7202(2) 0.3921(6) 0.61436(16) 0.0236(10) Uani 1 1 d . . . . .
C52 C 0.7568(2) 0.4239(7) 0.57845(17) 0.0271(10) Uani 1 1 d . . . . .
H52 H 0.766074 0.533282 0.570430 0.033 Uiso 1 1 calc R U . . .
C53 C 0.7796(2) 0.2891(7) 0.55454(19) 0.0291(11) Uani 1 1 d . . . . .
H53 H 0.804840 0.307652 0.530633 0.035 Uiso 1 1 calc R U . . .
C54 C 0.7646(2) 0.1295(7) 0.56648(18) 0.0268(11) Uani 1 1 d . . . . .
C55 C 0.7292(2) 0.0958(6) 0.60327(17) 0.0246(10) Uani 1 1 d . . . . .
H55 H 0.720403 -0.013946 0.611245 0.030 Uiso 1 1 calc R U . . .
C56 C 0.7075(2) 0.2288(6) 0.62765(17) 0.0242(10) Uani 1 1 d . . . . .
H56 H 0.684611 0.209526 0.652781 0.029 Uiso 1 1 calc R U . . .

loop_
_atom_site_aniso_label
_atom_site_aniso_U_11
_atom_site_aniso_U_22
_atom_site_aniso_U_33
_atom_site_aniso_U_23
_atom_site_aniso_U_13
_atom_site_aniso_U_12
Br1 0.0297(3) 0.0459(4) 0.0396(3) -0.0063(3) 0.0011(2) 0.0168(3)
O1 0.0273(18) 0.031(2) 0.0324(18) -0.0059(15) 0.0162(14) -0.0006(15)
N1 0.020(2) 0.028(2) 0.021(2) 0.0020(16) 0.0067(15) 0.0004(17)
N2 0.032(2) 0.030(2) 0.025(2) 0.0088(18) 0.0060(17) 0.0054(19)
N3 0.031(2) 0.026(2) 0.037(2) 0.0006(19) 0.0084(19) 0.000(2)
C1 0.019(2) 0.021(2) 0.022(2) -0.0010(18) -0.0009(17) -0.0031(18)
C2 0.021(2) 0.025(3) 0.026(2) -0.001(2) 0.0014(18) 0.0001(19)
C3 0.023(2) 0.025(3) 0.034(3) -0.005(2) -0.0023(19) 0.002(2)
C4 0.032(3) 0.026(3) 0.037(3) 0.007(2) -0.004(2) 0.001(2)
C5 0.036(3) 0.033(3) 0.028(3) 0.009(2) 0.003(2) 0.001(2)
C6 0.027(2) 0.024(2) 0.021(2) 0.0016(19) 0.0050(19) -0.002(2)
C7 0.016(2) 0.021(2) 0.021(2) -0.0050(19) 0.0039(16) -0.0013(18)
C8 0.016(2) 0.022(2) 0.022(2) 0.0008(19) 0.0039(16) 0.0023(18)
C9 0.022(2) 0.018(2) 0.022(2) 0.0061(18) 0.0040(17) 0.0038(18)
C10 0.020(2) 0.021(3) 0.028(2) 0.0020(19) 0.0083(18) 0.0024(19)
C11 0.022(2) 0.038(3) 0.035(3) 0.009(2) 0.0117(19) 0.006(2)
C12 0.020(2) 0.039(3) 0.034(3) 0.011(2) 0.009(2) -0.002(2)
C13 0.021(2) 0.034(3) 0.038(3) 0.000(2) 0.004(2) -0.006(2)
C14 0.024(2) 0.030(3) 0.029(3) 0.000(2) 0.010(2) -0.003(2)
C15 0.019(2) 0.029(3) 0.023(2) 0.003(2) 0.0041(17) 0.001(2)
C16 0.023(2) 0.026(3) 0.017(2) -0.0020(19) 0.0010(17) 0.000(2)
C17 0.022(2) 0.025(3) 0.028(2) -0.002(2) 0.0025(19) 0.006(2)
C18 0.021(2) 0.029(3) 0.029(3) -0.001(2) 0.0023(19) 0.000(2)
C19 0.026(2) 0.028(3) 0.018(2) 0.000(2) 0.0030(18) 0.001(2)
C20 0.025(2) 0.027(3) 0.022(2) 0.001(2) 0.0055(18) 0.005(2)
C21 0.020(2) 0.028(3) 0.023(2) 0.0002(19) 0.0030(17) 0.0045(19)
C22 0.026(3) 0.025(3) 0.024(3) 0.001(2) 0.0058(19) 0.003(2)
C23 0.020(2) 0.031(3) 0.021(2) 0.0014(19) 0.0061(18) 0.001(2)
C24 0.021(2) 0.034(3) 0.029(3) 0.002(2) 0.005(2) 0.002(2)
C25 0.029(3) 0.028(3) 0.028(2) -0.002(2) 0.0040(19) 0.001(2)
C26 0.026(3) 0.037(3) 0.023(2) -0.002(2) 0.0046(19) 0.012(2)
C27 0.017(2) 0.051(4) 0.026(3) 0.001(2) 0.0044(18) 0.001(2)
C28 0.026(2) 0.034(3) 0.020(2) -0.003(2) 0.0049(18) -0.005(2)
Br2 0.0276(3) 0.0386(3) 0.0456(3) -0.0075(3) 0.0152(2) 0.0004(2)
O2 0.0161(16) 0.0280(18) 0.0405(19) 0.0091(17) 0.0079(13) 0.0018(15)
N4 0.021(2) 0.031(2) 0.031(2) 0.0000(18) -0.0027(17) -0.0012(18)
N5 0.0165(19) 0.022(2) 0.025(2) 0.0014(16) -0.0003(15) 0.0004(16)
N6 0.030(2) 0.031(3) 0.040(3) -0.002(2) 0.006(2) -0.002(2)
C29 0.019(2) 0.026(2) 0.026(2) 0.000(2) 0.0056(18) -0.003(2)
C30 0.027(3) 0.037(3) 0.029(3) 0.006(2) 0.006(2) 0.006(2)
C31 0.037(3) 0.039(3) 0.032(3) 0.010(2) 0.011(2) -0.002(3)
C32 0.026(3) 0.042(3) 0.029(3) 0.002(2) 0.013(2) 0.001(2)
C33 0.020(2) 0.035(3) 0.033(3) -0.004(2) 0.0100(19) -0.002(2)
C34 0.022(2) 0.026(2) 0.027(2) -0.002(2) 0.0046(18) 0.001(2)
C35 0.017(2) 0.022(2) 0.023(2) 0.001(2) 0.0053(17) -0.0020(19)
C36 0.016(2) 0.025(2) 0.025(2) 0.001(2) 0.0030(17) 0.001(2)
C37 0.016(2) 0.025(3) 0.021(2) 0.0006(19) -0.0011(17) -0.0011(19)
C38 0.023(3) 0.026(3) 0.027(3) -0.001(2) 0.0052(19) 0.002(2)
C39 0.027(3) 0.030(3) 0.024(2) 0.000(2) 0.0019(19) -0.001(2)
C40 0.021(2) 0.027(3) 0.023(2) 0.0000(19) -0.0013(18) -0.003(2)
C41 0.018(2) 0.024(3) 0.027(2) -0.002(2) 0.0023(18) 0.0035(19)
C42 0.020(2) 0.033(3) 0.022(2) -0.002(2) 0.0040(18) -0.003(2)
C43 0.025(3) 0.032(3) 0.027(3) -0.003(2) 0.004(2) 0.001(2)
C44 0.020(2) 0.022(2) 0.019(2) 0.0025(18) 0.0003(16) 0.0006(19)
C45 0.026(2) 0.018(2) 0.024(2) 0.0024(19) -0.0001(19) 0.0010(19)
C46 0.033(3) 0.026(3) 0.022(2) 0.002(2) -0.0009(19) 0.001(2)
C47 0.037(3) 0.036(3) 0.033(3) -0.001(2) -0.009(2) -0.005(3)
C48 0.053(4) 0.028(3) 0.029(3) 0.000(2) -0.007(2) -0.001(3)
C49 0.045(3) 0.035(3) 0.021(2) -0.001(2) 0.004(2) 0.011(3)
C50 0.034(3) 0.027(3) 0.024(2) 0.002(2) 0.004(2) 0.005(2)
C51 0.015(2) 0.032(3) 0.024(2) -0.001(2) 0.0011(17) 0.0038(19)
C52 0.026(2) 0.027(3) 0.028(2) 0.008(2) 0.0052(19) -0.001(2)
C53 0.021(2) 0.037(3) 0.031(3) 0.006(2) 0.009(2) 0.006(2)
C54 0.015(2) 0.037(3) 0.029(3) -0.001(2) 0.0052(18) 0.004(2)
C55 0.019(2) 0.025(3) 0.031(2) 0.004(2) 0.0050(18) 0.001(2)
C56 0.018(2) 0.031(3) 0.024(2) 0.004(2) 0.0040(18) 0.001(2)

loop_
_atom_type_symbol
_atom_type_description
_atom_type_scat_dispersion_real
_atom_type_scat_dispersion_imag
_atom_type_scat_source
C C 0.0181 0.0091 'International Tables Vol C Tables 4.2.6.8 and 6.1.1.4'
H H 0.0000 0.0000 'International Tables Vol C Tables 4.2.6.8 and 6.1.1.4'
Br Br -0.6763 1.2805 'International Tables Vol C Tables 4.2.6.8 and 6.1.1.4'
N N 0.0311 0.0180 'International Tables Vol C Tables 4.2.6.8 and 6.1.1.4'
O O 0.0492 0.0322 'International Tables Vol C Tables 4.2.6.8 and 6.1.1.4'

loop_
_geom_angle_atom_site_label_1
_geom_angle_atom_site_label_2
_geom_angle_atom_site_label_3
_geom_angle
_geom_angle_site_symmetry_1
_geom_angle_site_symmetry_3
_geom_angle_publ_flag
C10 O1 C15 106.2(3) . . ?
N2 N1 C7 114.1(4) . . ?
N2 N1 C23 117.5(4) . . ?
C7 N1 C23 127.8(4) . . ?
C6 N2 N1 103.9(4) . . ?
C2 C1 C6 119.5(4) . . ?
C7 C1 C2 135.2(4) . . ?
C7 C1 C6 105.2(4) . . ?
C1 C2 H2 120.9 . . ?
C3 C2 C1 118.2(5) . . ?
C3 C2 H2 120.9 . . ?
C2 C3 H3 119.1 . . ?
C2 C3 C4 121.9(5) . . ?
C4 C3 H3 119.1 . . ?
C3 C4 H4 119.3 . . ?
C5 C4 C3 121.3(5) . . ?
C5 C4 H4 119.3 . . ?
C4 C5 H5 121.2 . . ?
C4 C5 C6 117.5(5) . . ?
C6 C5 H5 121.2 . . ?
N2 C6 C1 111.7(4) . . ?
N2 C6 C5 126.9(5) . . ?
C5 C6 C1 121.4(5) . . ?
N1 C7 C1 105.2(4) . . ?
N1 C7 C8 120.8(4) . . ?
C1 C7 C8 133.9(4) . . ?
C7 C8 H8 109.2 . . ?
C7 C8 C9 113.4(4) . . ?
C7 C8 C15 115.4(4) . . ?
C9 C8 H8 109.2 . . ?
C9 C8 C15 99.9(3) . . ?
C15 C8 H8 109.2 . . ?
C10 C9 C8 108.9(4) . . ?
C10 C9 C14 120.0(4) . . ?
C14 C9 C8 131.1(4) . . ?
O1 C10 C11 123.8(5) . . ?
C9 C10 O1 112.9(4) . . ?
C9 C10 C11 123.2(5) . . ?
C10 C11 H11 122.0 . . ?
C12 C11 C10 116.1(5) . . ?
C12 C11 H11 122.0 . . ?
C11 C12 H12 118.8 . . ?
C11 C12 C13 122.5(5) . . ?
C13 C12 H12 118.8 . . ?
C12 C13 H13 119.9 . . ?
C12 C13 C14 120.1(5) . . ?
C14 C13 H13 119.9 . . ?
C9 C14 C13 118.1(5) . . ?
C9 C14 H14 121.0 . . ?
C13 C14 H14 121.0 . . ?
O1 C15 C8 106.0(4) . . ?
O1 C15 H15 107.6 . . ?
O1 C15 C16 109.3(4) . . ?
C8 C15 H15 107.6 . . ?
C16 C15 C8 118.3(4) . . ?
C16 C15 H15 107.6 . . ?
C17 C16 C15 118.9(4) . . ?
C21 C16 C15 121.7(4) . . ?
C21 C16 C17 119.3(5) . . ?
C16 C17 H17 119.8 . . ?
C18 C17 C16 120.4(5) . . ?
C18 C17 H17 119.8 . . ?
C17 C18 H18 120.0 . . ?
C17 C18 C19 120.1(5) . . ?
C19 C18 H18 120.0 . . ?
C18 C19 C20 119.7(5) . . ?
C18 C19 C22 122.1(4) . . ?
C20 C19 C22 118.1(5) . . ?
C19 C20 H20 120.2 . . ?
C21 C20 C19 119.6(5) . . ?
C21 C20 H20 120.2 . . ?
C16 C21 H21 119.6 . . ?
C20 C21 C16 120.8(4) . . ?
C20 C21 H21 119.6 . . ?
N3 C22 C19 177.6(6) . . ?
C24 C23 N1 119.7(4) . . ?
C24 C23 C28 120.4(5) . . ?
C28 C23 N1 119.8(5) . . ?
C23 C24 H24 119.6 . . ?
C25 C24 C23 120.9(5) . . ?
C25 C24 H24 119.6 . . ?
C24 C25 H25 121.1 . . ?
C24 C25 C26 117.9(5) . . ?
C26 C25 H25 121.1 . . ?
C25 C26 Br1 118.0(4) . . ?
C27 C26 Br1 119.7(4) . . ?
C27 C26 C25 122.2(5) . . ?
C26 C27 H27 120.2 . . ?
C26 C27 C28 119.5(5) . . ?
C28 C27 H27 120.2 . . ?
C23 C28 H28 120.4 . . ?
C27 C28 C23 119.1(5) . . ?
C27 C28 H28 120.4 . . ?
C34 O2 C36 106.8(3) . . ?
C46 N4 N5 103.4(4) . . ?
N4 N5 C44 114.4(4) . . ?
N4 N5 C51 119.3(4) . . ?
C44 N5 C51 125.8(4) . . ?
C30 C29 C34 119.1(5) . . ?
C30 C29 C35 132.1(5) . . ?
C34 C29 C35 108.9(4) . . ?
C29 C30 H30 120.3 . . ?
C31 C30 C29 119.4(5) . . ?
C31 C30 H30 120.3 . . ?
C30 C31 H31 119.7 . . ?
C30 C31 C32 120.6(5) . . ?
C32 C31 H31 119.7 . . ?
C31 C32 H32 119.3 . . ?
C31 C32 C33 121.3(5) . . ?
C33 C32 H32 119.3 . . ?
C32 C33 H33 121.6 . . ?
C34 C33 C32 116.8(5) . . ?
C34 C33 H33 121.6 . . ?
O2 C34 C29 113.2(4) . . ?
O2 C34 C33 123.9(5) . . ?
C33 C34 C29 122.9(5) . . ?
C29 C35 H35 109.2 . . ?
C29 C35 C36 99.5(3) . . ?
C36 C35 H35 109.2 . . ?
C44 C35 C29 114.4(4) . . ?
C44 C35 H35 109.2 . . ?
C44 C35 C36 114.8(4) . . ?
O2 C36 C35 106.6(3) . . ?
O2 C36 H36 107.6 . . ?
O2 C36 C37 109.4(4) . . ?
C35 C36 H36 107.6 . . ?
C37 C36 C35 117.8(4) . . ?
C37 C36 H36 107.6 . . ?
C38 C37 C36 119.5(4) . . ?
C42 C37 C36 122.0(4) . . ?
C42 C37 C38 118.4(4) . . ?
C37 C38 H38 119.5 . . ?
C39 C38 C37 121.1(5) . . ?
C39 C38 H38 119.5 . . ?
C38 C39 H39 120.2 . . ?
C38 C39 C40 119.6(5) . . ?
C40 C39 H39 120.2 . . ?
C39 C40 C43 120.4(4) . . ?
C41 C40 C39 120.4(5) . . ?
C41 C40 C43 119.2(4) . . ?
C40 C41 H41 120.5 . . ?
C42 C41 C40 118.9(4) . . ?
C42 C41 H41 120.5 . . ?
C37 C42 C41 121.5(4) . . ?
C37 C42 H42 119.2 . . ?
C41 C42 H42 119.2 . . ?
N6 C43 C40 177.3(6) . . ?
N5 C44 C35 121.9(4) . . ?
N5 C44 C45 105.1(4) . . ?
C45 C44 C35 132.6(4) . . ?
C44 C45 C46 105.2(4) . . ?
C44 C45 C50 134.2(5) . . ?
C50 C45 C46 120.6(5) . . ?
N4 C46 C45 111.9(4) . . ?
N4 C46 C47 127.9(5) . . ?
C47 C46 C45 120.1(5) . . ?
C46 C47 H47 120.9 . . ?
C48 C47 C46 118.2(6) . . ?
C48 C47 H47 120.9 . . ?
C47 C48 H48 119.1 . . ?
C47 C48 C49 121.8(5) . . ?
C49 C48 H48 119.1 . . ?
C48 C49 H49 119.1 . . ?
C50 C49 C48 121.8(5) . . ?
C50 C49 H49 119.1 . . ?
C45 C50 H50 121.3 . . ?
C49 C50 C45 117.5(5) . . ?
C49 C50 H50 121.3 . . ?
C52 C51 N5 120.4(5) . . ?
C52 C51 C56 121.2(5) . . ?
C56 C51 N5 118.4(4) . . ?
C51 C52 H52 120.6 . . ?
C51 C52 C53 118.9(5) . . ?
C53 C52 H52 120.6 . . ?
C52 C53 H53 120.2 . . ?
C54 C53 C52 119.5(4) . . ?
C54 C53 H53 120.2 . . ?
C53 C54 Br2 120.1(4) . . ?
C53 C54 C55 122.1(5) . . ?
C55 C54 Br2 117.8(4) . . ?
C54 C55 H55 120.7 . . ?
C56 C55 C54 118.6(5) . . ?
C56 C55 H55 120.7 . . ?
C51 C56 H56 120.2 . . ?
C55 C56 C51 119.6(4) . . ?
C55 C56 H56 120.2 . . ?

loop_
_geom_bond_atom_site_label_1
_geom_bond_atom_site_label_2
_geom_bond_distance
_geom_bond_site_symmetry_2
_geom_bond_publ_flag
Br1 C26 1.895(5) . ?
O1 C10 1.384(6) . ?
O1 C15 1.454(5) . ?
N1 N2 1.356(6) . ?
N1 C7 1.376(6) . ?
N1 C23 1.425(6) . ?
N2 C6 1.347(6) . ?
N3 C22 1.153(7) . ?
C1 C2 1.415(7) . ?
C1 C6 1.429(6) . ?
C1 C7 1.394(7) . ?
C2 H2 0.9300 . ?
C2 C3 1.368(7) . ?
C3 H3 0.9300 . ?
C3 C4 1.422(7) . ?
C4 H4 0.9300 . ?
C4 C5 1.376(8) . ?
C5 H5 0.9300 . ?
C5 C6 1.406(7) . ?
C7 C8 1.506(6) . ?
C8 H8 0.9800 . ?
C8 C9 1.516(6) . ?
C8 C15 1.563(7) . ?
C9 C10 1.377(6) . ?
C9 C14 1.388(7) . ?
C10 C11 1.389(7) . ?
C11 H11 0.9300 . ?
C11 C12 1.381(8) . ?
C12 H12 0.9300 . ?
C12 C13 1.387(8) . ?
C13 H13 0.9300 . ?
C13 C14 1.403(7) . ?
C14 H14 0.9300 . ?
C15 H15 0.9800 . ?
C15 C16 1.506(7) . ?
C16 C17 1.398(7) . ?
C16 C21 1.391(7) . ?
C17 H17 0.9300 . ?
C17 C18 1.374(7) . ?
C18 H18 0.9300 . ?
C18 C19 1.394(7) . ?
C19 C20 1.404(7) . ?
C19 C22 1.432(7) . ?
C20 H20 0.9300 . ?
C20 C21 1.373(7) . ?
C21 H21 0.9300 . ?
C23 C24 1.385(8) . ?
C23 C28 1.402(7) . ?
C24 H24 0.9300 . ?
C24 C25 1.376(7) . ?
C25 H25 0.9300 . ?
C25 C26 1.396(7) . ?
C26 C27 1.377(8) . ?
C27 H27 0.9300 . ?
C27 C28 1.378(7) . ?
C28 H28 0.9300 . ?
Br2 C54 1.906(5) . ?
O2 C34 1.373(6) . ?
O2 C36 1.444(5) . ?
N4 N5 1.360(6) . ?
N4 C46 1.353(7) . ?
N5 C44 1.380(6) . ?
N5 C51 1.435(6) . ?
N6 C43 1.146(7) . ?
C29 C30 1.385(7) . ?
C29 C34 1.385(7) . ?
C29 C35 1.520(6) . ?
C30 H30 0.9300 . ?
C30 C31 1.377(7) . ?
C31 H31 0.9300 . ?
C31 C32 1.386(8) . ?
C32 H32 0.9300 . ?
C32 C33 1.390(8) . ?
C33 H33 0.9300 . ?
C33 C34 1.383(7) . ?
C35 H35 0.9800 . ?
C35 C36 1.577(6) . ?
C35 C44 1.490(6) . ?
C36 H36 0.9800 . ?
C36 C37 1.494(7) . ?
C37 C38 1.408(7) . ?
C37 C42 1.385(7) . ?
C38 H38 0.9300 . ?
C38 C39 1.368(7) . ?
C39 H39 0.9300 . ?
C39 C40 1.399(7) . ?
C40 C41 1.397(7) . ?
C40 C43 1.440(7) . ?
C41 H41 0.9300 . ?
C41 C42 1.386(7) . ?
C42 H42 0.9300 . ?
C44 C45 1.392(7) . ?
C45 C46 1.430(7) . ?
C45 C50 1.418(7) . ?
C46 C47 1.410(7) . ?
C47 H47 0.9300 . ?
C47 C48 1.354(8) . ?
C48 H48 0.9300 . ?
C48 C49 1.426(8) . ?
C49 H49 0.9300 . ?
C49 C50 1.362(7) . ?
C50 H50 0.9300 . ?
C51 C52 1.386(7) . ?
C51 C56 1.394(7) . ?
C52 H52 0.9300 . ?
C52 C53 1.394(8) . ?
C53 H53 0.9300 . ?
C53 C54 1.367(8) . ?
C54 C55 1.393(7) . ?
C55 H55 0.9300 . ?
C55 C56 1.382(7) . ?
C56 H56 0.9300 . ?

loop_
_geom_torsion_atom_site_label_1
_geom_torsion_atom_site_label_2
_geom_torsion_atom_site_label_3
_geom_torsion_atom_site_label_4
_geom_torsion
_geom_torsion_site_symmetry_1
_geom_torsion_site_symmetry_2
_geom_torsion_site_symmetry_3
_geom_torsion_site_symmetry_4
_geom_torsion_publ_flag
Br1 C26 C27 C28 -179.0(4) . . . . ?
O1 C10 C11 C12 -179.2(4) . . . . ?
O1 C15 C16 C17 -169.8(4) . . . . ?
O1 C15 C16 C21 6.0(6) . . . . ?
N1 N2 C6 C1 -0.2(6) . . . . ?
N1 N2 C6 C5 179.7(5) . . . . ?
N1 C7 C8 C9 126.2(4) . . . . ?
N1 C7 C8 C15 -119.4(5) . . . . ?
N1 C23 C24 C25 -175.8(4) . . . . ?
N1 C23 C28 C27 175.6(4) . . . . ?
N2 N1 C7 C1 0.5(5) . . . . ?
N2 N1 C7 C8 177.9(4) . . . . ?
N2 N1 C23 C24 104.6(5) . . . . ?
N2 N1 C23 C28 -71.6(6) . . . . ?
C1 C2 C3 C4 0.2(7) . . . . ?
C1 C7 C8 C9 -57.2(7) . . . . ?
C1 C7 C8 C15 57.2(7) . . . . ?
C2 C1 C6 N2 178.0(4) . . . . ?
C2 C1 C6 C5 -1.9(7) . . . . ?
C2 C1 C7 N1 -177.5(5) . . . . ?
C2 C1 C7 C8 5.5(9) . . . . ?
C2 C3 C4 C5 0.4(8) . . . . ?
C3 C4 C5 C6 -1.7(8) . . . . ?
C4 C5 C6 N2 -177.5(5) . . . . ?
C4 C5 C6 C1 2.4(8) . . . . ?
C6 C1 C2 C3 0.5(7) . . . . ?
C6 C1 C7 N1 -0.5(5) . . . . ?
C6 C1 C7 C8 -177.5(5) . . . . ?
C7 N1 N2 C6 -0.2(5) . . . . ?
C7 N1 C23 C24 -66.3(7) . . . . ?
C7 N1 C23 C28 117.6(5) . . . . ?
C7 C1 C2 C3 177.2(5) . . . . ?
C7 C1 C6 N2 0.5(6) . . . . ?
C7 C1 C6 C5 -179.5(5) . . . . ?
C7 C8 C9 C10 109.6(4) . . . . ?
C7 C8 C9 C14 -70.7(6) . . . . ?
C7 C8 C15 O1 -99.2(4) . . . . ?
C7 C8 C15 C16 23.8(6) . . . . ?
C8 C9 C10 O1 -0.5(5) . . . . ?
C8 C9 C10 C11 -177.9(4) . . . . ?
C8 C9 C14 C13 179.3(5) . . . . ?
C8 C15 C16 C17 68.8(6) . . . . ?
C8 C15 C16 C21 -115.4(5) . . . . ?
C9 C8 C15 O1 22.8(5) . . . . ?
C9 C8 C15 C16 145.8(4) . . . . ?
C9 C10 C11 C12 -2.0(7) . . . . ?
C10 O1 C15 C8 -24.3(5) . . . . ?
C10 O1 C15 C16 -152.9(4) . . . . ?
C10 C9 C14 C13 -1.0(7) . . . . ?
C10 C11 C12 C13 0.6(8) . . . . ?
C11 C12 C13 C14 0.5(8) . . . . ?
C12 C13 C14 C9 -0.3(8) . . . . ?
C14 C9 C10 O1 179.7(4) . . . . ?
C14 C9 C10 C11 2.3(7) . . . . ?
C15 O1 C10 C9 16.1(5) . . . . ?
C15 O1 C10 C11 -166.5(5) . . . . ?
C15 C8 C9 C10 -13.8(5) . . . . ?
C15 C8 C9 C14 165.9(5) . . . . ?
C15 C16 C17 C18 174.9(4) . . . . ?
C15 C16 C21 C20 -173.6(4) . . . . ?
C16 C17 C18 C19 -1.2(7) . . . . ?
C17 C16 C21 C20 2.1(7) . . . . ?
C17 C18 C19 C20 2.1(7) . . . . ?
C17 C18 C19 C22 -174.8(5) . . . . ?
C18 C19 C20 C21 -0.9(7) . . . . ?
C19 C20 C21 C16 -1.2(7) . . . . ?
C21 C16 C17 C18 -0.9(7) . . . . ?
C22 C19 C20 C21 176.1(4) . . . . ?
C23 N1 N2 C6 -172.3(4) . . . . ?
C23 N1 C7 C1 171.6(4) . . . . ?
C23 N1 C7 C8 -11.0(7) . . . . ?
C23 C24 C25 C26 0.4(7) . . . . ?
C24 C23 C28 C27 -0.5(7) . . . . ?
C24 C25 C26 Br1 178.8(4) . . . . ?
C24 C25 C26 C27 -1.1(8) . . . . ?
C25 C26 C27 C28 0.9(8) . . . . ?
C26 C27 C28 C23 -0.1(7) . . . . ?
C28 C23 C24 C25 0.4(7) . . . . ?
Br2 C54 C55 C56 179.9(4) . . . . ?
O2 C36 C37 C38 -165.1(4) . . . . ?
O2 C36 C37 C42 11.6(6) . . . . ?
N4 N5 C44 C35 172.2(4) . . . . ?
N4 N5 C44 C45 -1.3(5) . . . . ?
N4 N5 C51 C52 -61.1(6) . . . . ?
N4 N5 C51 C56 118.7(5) . . . . ?
N4 C46 C47 C48 -177.6(5) . . . . ?
N5 N4 C46 C45 -0.4(5) . . . . ?
N5 N4 C46 C47 177.9(5) . . . . ?
N5 C44 C45 C46 0.9(5) . . . . ?
N5 C44 C45 C50 -177.4(5) . . . . ?
N5 C51 C52 C53 -178.4(4) . . . . ?
N5 C51 C56 C55 177.3(4) . . . . ?
C29 C30 C31 C32 0.3(9) . . . . ?
C29 C35 C36 O2 20.6(5) . . . . ?
C29 C35 C36 C37 143.9(4) . . . . ?
C29 C35 C44 N5 133.6(5) . . . . ?
C29 C35 C44 C45 -55.0(7) . . . . ?
C30 C29 C34 O2 179.8(4) . . . . ?
C30 C29 C34 C33 0.8(8) . . . . ?
C30 C29 C35 C36 167.0(5) . . . . ?
C30 C29 C35 C44 -70.1(7) . . . . ?
C30 C31 C32 C33 -0.7(9) . . . . ?
C31 C32 C33 C34 1.1(8) . . . . ?
C32 C33 C34 O2 180.0(5) . . . . ?
C32 C33 C34 C29 -1.2(8) . . . . ?
C34 O2 C36 C35 -22.5(5) . . . . ?
C34 O2 C36 C37 -150.9(4) . . . . ?
C34 C29 C30 C31 -0.3(8) . . . . ?
C34 C29 C35 C36 -12.0(5) . . . . ?
C34 C29 C35 C44 110.9(5) . . . . ?
C35 C29 C30 C31 -179.2(5) . . . . ?
C35 C29 C34 O2 -1.1(6) . . . . ?
C35 C29 C34 C33 179.9(5) . . . . ?
C35 C36 C37 C38 73.1(6) . . . . ?
C35 C36 C37 C42 -110.3(5) . . . . ?
C35 C44 C45 C46 -171.6(5) . . . . ?
C35 C44 C45 C50 10.1(9) . . . . ?
C36 O2 C34 C29 15.3(5) . . . . ?
C36 O2 C34 C33 -165.7(5) . . . . ?
C36 C35 C44 N5 -112.2(5) . . . . ?
C36 C35 C44 C45 59.2(6) . . . . ?
C36 C37 C38 C39 174.9(4) . . . . ?
C36 C37 C42 C41 -173.8(5) . . . . ?
C37 C38 C39 C40 -0.9(7) . . . . ?
C38 C37 C42 C41 2.8(7) . . . . ?
C38 C39 C40 C41 2.8(7) . . . . ?
C38 C39 C40 C43 -175.2(5) . . . . ?
C39 C40 C41 C42 -1.9(7) . . . . ?
C40 C41 C42 C37 -1.0(7) . . . . ?
C42 C37 C38 C39 -1.9(7) . . . . ?
C43 C40 C41 C42 176.2(5) . . . . ?
C44 N5 C51 C52 128.4(5) . . . . ?
C44 N5 C51 C56 -51.8(6) . . . . ?
C44 C35 C36 O2 -102.0(4) . . . . ?
C44 C35 C36 C37 21.2(6) . . . . ?
C44 C45 C46 N4 -0.3(5) . . . . ?
C44 C45 C46 C47 -178.8(4) . . . . ?
C44 C45 C50 C49 177.4(5) . . . . ?
C45 C46 C47 C48 0.6(8) . . . . ?
C46 N4 N5 C44 1.0(5) . . . . ?
C46 N4 N5 C51 -170.5(4) . . . . ?
C46 C45 C50 C49 -0.7(7) . . . . ?
C46 C47 C48 C49 -0.1(8) . . . . ?
C47 C48 C49 C50 -0.9(8) . . . . ?
C48 C49 C50 C45 1.2(8) . . . . ?
C50 C45 C46 N4 178.3(4) . . . . ?
C50 C45 C46 C47 -0.2(7) . . . . ?
C51 N5 C44 C35 -16.8(7) . . . . ?
C51 N5 C44 C45 169.7(4) . . . . ?
C51 C52 C53 C54 0.9(7) . . . . ?
C52 C51 C56 C55 -2.9(7) . . . . ?
C52 C53 C54 Br2 179.0(4) . . . . ?
C52 C53 C54 C55 -2.5(8) . . . . ?
C53 C54 C55 C56 1.4(7) . . . . ?
C54 C55 C56 C51 1.3(7) . . . . ?
C56 C51 C52 C53 1.8(7) . . . . ?
